data_3000117
loop_
_publ_author_name
'Bubnova, Rimma'
'Volkov, Sergey'
'Barbara Albert'
'Filatov, Stanislav'

_publ_section_title
;
 Borates--Crystal Structures of Prospective Nonlinear Optical Materials:
 High Anisotropy of the Thermal Expansion Caused by Anharmonic Atomic
 Vibrations
;
_journal_issue 3
_journal_name_full Crystals
_journal_page_first 93
_journal_paper_doi 10.3390/cryst7030093
_journal_volume 7
_journal_year 2017
_chemical_formula_sum 'B3 Li O5'
_chemical_formula_weight 119.4
_space_group_IT_number 33
_symmetry_cell_setting orthorhombic
_symmetry_Int_Tables_number 33
_symmetry_space_group_name_Hall 'P 2c -2n'
_symmetry_space_group_name_H-M 'P n a 21'
_cell_angle_alpha 90
_cell_angle_beta 90
_cell_angle_gamma 90
_cell_formula_units_Z 4
_cell_length_a 8.4437(13)
_cell_length_b 7.3770(19)
_cell_length_c 5.189(2)
_cell_measurement_temperature 173
_cell_volume 323.22(16)
_diffrn_ambient_temperature 173
_diffrn_measured_fraction_theta_full 0.98
_diffrn_measured_fraction_theta_max 0.98
_diffrn_measurement_device 'four-circle diffractometer'
_diffrn_measurement_device_type 'IPDS Stoe'
_diffrn_measurement_method '??integration method??'
_diffrn_radiation_monochromator graphite
_diffrn_radiation_probe x-ray
_diffrn_radiation_source 'X-ray tube'
_diffrn_radiation_type 'Mo K\a'
_diffrn_radiation_wavelength 0.71073
_diffrn_reflns_av_R_equivalents 0.041
_diffrn_reflns_av_unetI/netI 0.0358
_diffrn_reflns_limit_h_max 11
_diffrn_reflns_limit_h_min -11
_diffrn_reflns_limit_k_max 8
_diffrn_reflns_limit_k_min -10
_diffrn_reflns_limit_l_max 6
_diffrn_reflns_limit_l_min -7
_diffrn_reflns_number 1893
_diffrn_reflns_theta_full 29.41
_diffrn_reflns_theta_max 29.52
_diffrn_reflns_theta_min 3.67
_exptl_absorpt_coefficient_mu 0.228
_exptl_crystal_density_diffrn 2.4529
_exptl_crystal_F_000 232
_refine_diff_density_max 0.26
_refine_diff_density_min -0.24
_refine_ls_abs_structure_details '  267 of Friedel pairs used in the refinement'
_refine_ls_extinction_coef 4200(400)
_refine_ls_extinction_method 'B-C type 1 Gaussian isotropic (Becker & Coppens, 1974)'
_refine_ls_goodness_of_fit_gt 1.36
_refine_ls_goodness_of_fit_ref 1.30
_refine_ls_number_constraints 1
_refine_ls_number_parameters 83
_refine_ls_number_reflns 756
_refine_ls_number_restraints 0
_refine_ls_R_factor_all 0.0416
_refine_ls_R_factor_gt 0.0262
_refine_ls_shift/su_max 0.0046
_refine_ls_shift/su_mean 0.0011
_refine_ls_structure_factor_coef F
_refine_ls_weighting_details w=1/(\s^2^(F)+0.0001F^2^)
_refine_ls_weighting_scheme sigma
_refine_ls_wR_factor_gt 0.0248
_refine_ls_wR_factor_ref 0.0265
_reflns_number_gt 614
_reflns_number_total 756
_reflns_threshold_expression I>3\s(I)
_cod_data_source_file LiB3O5_173K.cif
_cod_data_source_block I
_cod_depositor_comments
;
The following automatic conversions were performed:

'_diffrn_radiation_probe' value 'X-ray' changed to 'x-ray' according
to the built-in table from CIF Core dictionary named 'cif_core.dic'
version 2.4.1 from 2010-06-29.

Automatic conversion script
Id: cif_fix_values 4624 2016-04-14 12:54:50Z antanas 

 Released structure into public domain as published material.

 Antanas Vaitkus,
 2021-05-18
;
_cod_original_cell_volume 323.22(17)
_cod_original_sg_symbol_Hall 'P -2xabc;-2yab;2zc'
_cod_original_formula_sum 'B3 Li1 O5'
_cod_database_code 3000117

loop_
_space_group_symop_id
_space_group_symop_operation_xyz
1 x,y,z
2 -x,-y,z+1/2
3 x+1/2,-y+1/2,z
4 -x+1/2,y+1/2,z+1/2

loop_
_atom_site_label
_atom_site_type_symbol
_atom_site_fract_x
_atom_site_fract_y
_atom_site_fract_z
_atom_site_adp_type
_atom_site_U_iso_or_equiv
_atom_site_site_symmetry_multiplicity
_atom_site_occupancy
_atom_site_calc_flag
_atom_site_refinement_flags
_atom_site_disorder_assembly
_atom_site_disorder_group
Li1 Li 0.4150(4) 0.5669(5) -0.0046(9) Uani 0.0149(11) 4 1 d . . .
B1 B 0.5093(2) 0.8356(3) 0.3535(5) Uani 0.0076(6) 4 1 d . . .
B2 B 0.6947(2) 0.0574(3) 0.5505(5) Uani 0.0070(6) 4 1 d . . .
B3 B 0.6574(2) 0.7515(3) 0.7333(5) Uani 0.0073(6) 4 1 d . . .
O1 O 0.58579(13) 0.9965(2) 0.3465(3) Uani 0.0084(4) 4 1 d . . .
O2 O 0.38333(14) 0.79470(19) 0.1970(3) Uani 0.0084(4) 4 1 d . . .
O3 O 0.55835(13) 0.7015(2) 0.5276(3) Uani 0.0086(4) 4 1 d . . .
O4 O 0.73984(15) 0.90982(18) 0.7322(3) Uani 0.0074(4) 4 1 d . . .
O5 O 0.65972(15) 0.6259(2) 0.9270(3) Uani 0.0084(4) 4 1 d . . .

loop_
_atom_site_aniso_label
_atom_site_aniso_type_symbol
_atom_site_aniso_U_11
_atom_site_aniso_U_22
_atom_site_aniso_U_33
_atom_site_aniso_U_12
_atom_site_aniso_U_13
_atom_site_aniso_U_23
Li1 Li 0.0168(16) 0.0096(17) 0.018(2) 0.0000(13) -0.0040(15) 0.0026(18)
B1 B 0.0086(9) 0.0068(11) 0.0075(11) 0.0018(8) 0.0025(9) 0.0001(10)
B2 B 0.0065(10) 0.0070(11) 0.0076(12) -0.0006(8) -0.0001(9) 0.0004(10)
B3 B 0.0061(8) 0.0059(10) 0.0098(13) 0.0014(7) 0.0022(9) -0.0035(12)
O1 O 0.0098(5) 0.0073(7) 0.0082(7) -0.0002(5) -0.0009(6) 0.0011(7)
O2 O 0.0088(6) 0.0066(7) 0.0099(8) 0.0003(5) -0.0012(6) -0.0009(8)
O3 O 0.0104(7) 0.0069(7) 0.0085(8) 0.0001(6) -0.0019(6) -0.0002(7)
O4 O 0.0083(6) 0.0066(7) 0.0072(7) -0.0013(5) 0.0006(6) 0.0015(8)
O5 O 0.0075(6) 0.0078(7) 0.0099(7) -0.0009(5) -0.0011(5) 0.0009(7)

loop_
_atom_type_symbol
_atom_type_scat_dispersion_real
_atom_type_scat_dispersion_imag
_atom_type_scat_source
B 0.0013 0.0007 'International Tables Vol C tables 4.2.6.8 and 6.1.1.1'
Li -0.0003 0.0001 'International Tables Vol C tables 4.2.6.8 and 6.1.1.1'
O 0.0106 0.0060 'International Tables Vol C tables 4.2.6.8 and 6.1.1.1'

loop_
_geom_angle_atom_site_label_1
_geom_angle_atom_site_label_2
_geom_angle_atom_site_label_3
_geom_angle_site_symmetry_1
_geom_angle_site_symmetry_2
_geom_angle_site_symmetry_3
_geom_angle
B1 O1 B2 . . 1_565 123.16(18)
B1 O2 B2 . . 2_664 119.07(16)
B1 O3 B3 . . . 118.71(17)
B2 O4 B3 1_565 . . 119.98(16)
B2 O5 B3 4_655 . . 124.30(15)

loop_
_geom_bond_atom_site_label_1
_geom_bond_atom_site_label_2
_geom_bond_site_symmetry_1
_geom_bond_site_symmetry_2
_geom_bond_distance
O1 B1 . . 1.352(3)
O1 B2 . 1_565 1.473(3)
O2 B1 . . 1.372(3)
O2 B2 . 2_664 1.484(3)
O3 B1 . . 1.402(3)
O3 B3 . . 1.405(3)
O4 B2 . 1_565 1.489(3)
O4 B3 . . 1.360(2)
O5 B2 . 4_655 1.476(2)
O5 B3 . . 1.367(3)
